data_7021179
loop_
_publ_author_name
'Kumar, Pankaj'
'Kalita, Apurba'
'Mondal, Biplab'

_publ_section_title
;
 Nitric oxide reactivity of Cu(ii) complexes of tetra- and pentadentate
 ligands: structural influence in deciding the reduction pathway.
;
_journal_issue 16
_journal_name_full 'Dalton transactions (Cambridge, England : 2003)'
_journal_page_first 5731
_journal_page_last 5739
_journal_paper_doi 10.1039/c3dt32580f
_journal_volume 42
_journal_year 2013
_chemical_compound_source Synthesised
_chemical_formula_moiety 'C30 H36 Cl3 Cu2 N8 O12, O'
_chemical_formula_sum 'C30 H36 Cl3 Cu2 N8 O13'
_chemical_formula_weight 950.12
_space_group_IT_number 62
_symmetry_cell_setting orthorhombic
_symmetry_Int_Tables_number 62
_symmetry_space_group_name_Hall '-P 2ac 2n'
_symmetry_space_group_name_H-M 'P n m a'
_atom_sites_solution_hydrogens geom
_atom_sites_solution_primary direct
_atom_sites_solution_secondary difmap
_audit_creation_method SHELXL-97
_cell_angle_alpha 90.00
_cell_angle_beta 90.00
_cell_angle_gamma 90.00
_cell_formula_units_Z 4
_cell_length_a 13.6944(4)
_cell_length_b 26.3827(8)
_cell_length_c 11.2946(3)
_cell_measurement_reflns_used 8877
_cell_measurement_temperature 296(2)
_cell_measurement_theta_max 0.00
_cell_measurement_theta_min 0.00
_cell_volume 4080.7(2)
_computing_cell_refinement 'Bruker SMART'
_computing_data_collection 'Bruker SMART'
_computing_data_reduction 'Bruker SAINT'
_computing_molecular_graphics 'Bruker SHELXTL'
_computing_publication_material 'Bruker SHELXTL'
_computing_structure_refinement 'SHELXL-97 (Sheldrick, 1997)'
_computing_structure_solution 'SHELXS-97 (Sheldrick, 1990)'
_diffrn_ambient_temperature 296(2)
_diffrn_measured_fraction_theta_full 0.998
_diffrn_measured_fraction_theta_max 0.998
_diffrn_measurement_device_type 'CCD area detector'
_diffrn_measurement_method 'phi and omega scans'
_diffrn_radiation_monochromator graphite
_diffrn_radiation_probe x-ray
_diffrn_radiation_type MoK\a
_diffrn_radiation_wavelength 0.71073
_diffrn_reflns_av_R_equivalents 0.1019
_diffrn_reflns_av_sigmaI/netI 0.0381
_diffrn_reflns_limit_h_max 15
_diffrn_reflns_limit_h_min -15
_diffrn_reflns_limit_k_max 29
_diffrn_reflns_limit_k_min -29
_diffrn_reflns_limit_l_max 12
_diffrn_reflns_limit_l_min -12
_diffrn_reflns_number 42599
_diffrn_reflns_theta_full 23.18
_diffrn_reflns_theta_max 23.18
_diffrn_reflns_theta_min 1.54
_diffrn_source 'fine-focus sealed tube'
_exptl_absorpt_coefficient_mu 1.308
_exptl_absorpt_correction_T_max 0.977
_exptl_absorpt_correction_T_min 0.966
_exptl_absorpt_correction_type multi-scan
_exptl_absorpt_process_details SADBAS
_exptl_crystal_colour blue
_exptl_crystal_density_diffrn 1.546
_exptl_crystal_density_method 'not measured'
_exptl_crystal_description cube
_exptl_crystal_F_000 1940
_exptl_crystal_recrystallization_method Acetonitrile
_exptl_crystal_size_max 0.35
_exptl_crystal_size_mid 0.22
_exptl_crystal_size_min 0.18
_refine_diff_density_max 2.224
_refine_diff_density_min -0.859
_refine_diff_density_rms 0.247
_refine_ls_extinction_method none
_refine_ls_goodness_of_fit_ref 1.664
_refine_ls_hydrogen_treatment mixed
_refine_ls_matrix_type full
_refine_ls_number_parameters 259
_refine_ls_number_reflns 2968
_refine_ls_number_restraints 8
_refine_ls_restrained_S_all 1.673
_refine_ls_R_factor_all 0.1461
_refine_ls_R_factor_gt 0.1303
_refine_ls_shift/su_max 0.035
_refine_ls_shift/su_mean 0.005
_refine_ls_structure_factor_coef Fsqd
_refine_ls_weighting_details 'calc w=1/[\s^2^(Fo^2^)+(0.2000P)^2^+0.0200P] where P=(Fo^2^+2Fc^2^)/3'
_refine_ls_weighting_scheme calc
_refine_ls_wR_factor_gt 0.3822
_refine_ls_wR_factor_ref 0.3940
_reflns_number_gt 2197
_reflns_number_total 2968
_reflns_threshold_expression >2sigma(I)
_cod_data_source_file c3dt32580f.txt
_cod_data_source_block 2
_cod_database_code 7021179

loop_
_symmetry_equiv_pos_as_xyz
'x, y, z'
'-x+1/2, -y, z+1/2'
'-x, y+1/2, -z'
'x+1/2, -y+1/2, -z+1/2'
'-x, -y, -z'
'x-1/2, y, -z-1/2'
'x, -y-1/2, z'
'-x-1/2, y-1/2, z-1/2'

loop_
_atom_site_label
_atom_site_type_symbol
_atom_site_fract_x
_atom_site_fract_y
_atom_site_fract_z
_atom_site_U_iso_or_equiv
_atom_site_adp_type
_atom_site_occupancy
_atom_site_symmetry_multiplicity
_atom_site_calc_flag
_atom_site_refinement_flags
Cu1 Cu 0.26087(9) 0.61615(5) 0.04737(11) 0.0560(7) Uani 1 1 d .
Cl1 Cl 0.3240(2) 0.48039(12) 0.0482(3) 0.0729(11) Uani 1 1 d D
Cl2 Cl 0.2097(4) 0.7500 0.0655(5) 0.0793(14) Uani 1 2 d SD
N4 N 0.3194(6) 0.6389(3) 0.1986(7) 0.057(2) Uani 1 1 d .
N1 N 0.1376(6) 0.5823(3) 0.0962(7) 0.053(2) Uani 1 1 d .
N3 N 0.3900(8) 0.6381(6) -0.0172(9) 0.101(4) Uani 1 1 d .
N2 N 0.1992(9) 0.6089(6) -0.1101(9) 0.118(5) Uani 1 1 d D
C4 C -0.0231(7) 0.5619(5) 0.0372(10) 0.063(3) Uani 1 1 d .
H4 H -0.0704 0.5628 -0.0219 0.076 Uiso 1 1 calc R
C1 C 0.1206(8) 0.5581(4) 0.1981(9) 0.063(3) Uani 1 1 d .
H1 H 0.1714 0.5554 0.2524 0.076 Uiso 1 1 calc R
C6 C 0.0939(10) 0.6088(5) -0.1018(11) 0.075(3) Uani 1 1 d .
H6A H 0.0658 0.5901 -0.1674 0.090 Uiso 1 1 calc R
H6B H 0.0690 0.6432 -0.1037 0.090 Uiso 1 1 calc R
C2 C 0.0327(8) 0.5371(4) 0.2268(11) 0.070(3) Uani 1 1 d .
H2 H 0.0219 0.5212 0.2991 0.084 Uiso 1 1 calc R
C11 C 0.4120(8) 0.6529(4) 0.1923(9) 0.057(3) Uani 1 1 d .
C5 C 0.0677(8) 0.5832(4) 0.0165(9) 0.055(3) Uani 1 1 d .
C3 C -0.0430(9) 0.5411(4) 0.1367(14) 0.079(4) Uani 1 1 d .
H3 H -0.1053 0.5287 0.1514 0.094 Uiso 1 1 calc R
C8 C 0.3467(11) 0.6288(5) -0.2265(12) 0.084(4) Uani 1 1 d .
H8A H 0.3634 0.5974 -0.2665 0.101 Uiso 1 1 calc R
H8B H 0.3631 0.6559 -0.2810 0.101 Uiso 1 1 calc R
C10 C 0.4621(9) 0.6421(5) 0.0717(11) 0.075(3) Uani 1 1 d .
H10A H 0.5070 0.6693 0.0525 0.090 Uiso 1 1 calc R
H10B H 0.4989 0.6107 0.0764 0.090 Uiso 1 1 calc R
C12 C 0.4618(10) 0.6758(4) 0.2843(13) 0.074(3) Uani 1 1 d .
H12 H 0.5268 0.6852 0.2759 0.089 Uiso 1 1 calc R
C15 C 0.2727(9) 0.6488(5) 0.3032(10) 0.067(3) Uani 1 1 d .
H15 H 0.2072 0.6399 0.3103 0.081 Uiso 1 1 calc R
C14 C 0.3189(12) 0.6719(5) 0.4005(10) 0.086(4) Uani 1 1 d .
H14 H 0.2859 0.6784 0.4709 0.103 Uiso 1 1 calc R
C9 C 0.4116(12) 0.6331(9) -0.1331(13) 0.131(7) Uani 1 1 d .
H9A H 0.4535 0.6035 -0.1383 0.158 Uiso 1 1 calc R
H9B H 0.4526 0.6620 -0.1523 0.158 Uiso 1 1 calc R
C13 C 0.4139(14) 0.6841(5) 0.3861(15) 0.093(5) Uani 1 1 d .
H13 H 0.4473 0.6988 0.4490 0.112 Uiso 1 1 calc R
O1 O 0.265(2) 0.4761(8) 0.148(3) 0.35(2) Uani 1 1 d D
O2 O 0.3439(10) 0.5292(5) 0.0775(14) 0.148(5) Uani 1 1 d D
O3 O 0.4058(10) 0.4498(5) 0.0531(15) 0.172(6) Uani 1 1 d D
O5 O 0.1624(8) 0.7045(4) 0.0532(11) 0.124(4) Uani 1 1 d D
O8 O 0.6051(19) 0.7500 0.880(2) 0.220(14) Uani 1 2 d S
C7 C 0.2428(11) 0.6291(9) -0.2170(14) 0.141(10) Uani 1 1 d D
H7A H 0.2167 0.6102 -0.2836 0.170 Uiso 1 1 calc R
H7B H 0.2209 0.6639 -0.2257 0.170 Uiso 1 1 calc R
O6 O 0.3093(11) 0.7500 0.085(2) 0.155(8) Uani 1 2 d SD
O4 O 0.316(3) 0.4987(15) -0.0684(17) 0.42(3) Uani 1 1 d D
O7 O 0.202(2) 0.7500 0.1940(16) 0.205(11) Uani 1 2 d SD

loop_
_atom_site_aniso_label
_atom_site_aniso_U_11
_atom_site_aniso_U_22
_atom_site_aniso_U_33
_atom_site_aniso_U_23
_atom_site_aniso_U_13
_atom_site_aniso_U_12
Cu1 0.0436(10) 0.0849(13) 0.0395(10) 0.0047(5) -0.0002(5) -0.0106(6)
Cl1 0.0598(19) 0.073(2) 0.086(2) -0.0138(15) 0.0058(14) -0.0167(15)
Cl2 0.080(3) 0.056(3) 0.103(4) 0.000 -0.007(3) 0.000
N4 0.051(6) 0.066(6) 0.054(5) 0.003(4) -0.004(4) 0.003(4)
N1 0.043(5) 0.071(6) 0.046(5) 0.003(4) 0.003(4) 0.007(4)
N3 0.057(7) 0.200(13) 0.045(6) -0.004(7) 0.002(5) -0.054(8)
N2 0.068(8) 0.239(16) 0.048(6) 0.009(7) 0.001(5) -0.067(9)
C4 0.033(6) 0.086(8) 0.070(8) -0.013(6) 0.003(5) -0.006(5)
C1 0.058(7) 0.079(7) 0.054(6) 0.005(5) 0.009(5) 0.007(6)
C6 0.076(9) 0.094(9) 0.053(7) 0.001(6) -0.013(6) -0.006(7)
C2 0.061(7) 0.068(7) 0.080(8) 0.000(6) 0.038(6) 0.001(6)
C11 0.059(7) 0.054(6) 0.058(6) 0.004(5) -0.005(5) 0.006(5)
C5 0.050(6) 0.059(6) 0.055(6) -0.006(5) 0.006(5) -0.001(5)
C3 0.048(7) 0.071(8) 0.117(11) -0.027(8) 0.019(7) -0.008(6)
C8 0.093(11) 0.088(9) 0.072(9) -0.013(7) 0.022(8) -0.011(7)
C10 0.052(7) 0.088(9) 0.085(8) 0.009(7) 0.003(6) -0.005(6)
C12 0.076(8) 0.059(7) 0.087(9) -0.002(6) -0.033(7) -0.003(6)
C15 0.066(7) 0.085(8) 0.052(7) 0.004(6) -0.005(6) 0.015(6)
C14 0.108(12) 0.103(10) 0.046(7) -0.013(6) -0.006(7) 0.029(9)
C9 0.070(10) 0.26(2) 0.066(9) -0.008(11) 0.022(8) -0.020(12)
C13 0.127(13) 0.055(7) 0.097(12) -0.011(7) -0.055(10) 0.008(8)
O1 0.50(4) 0.153(15) 0.39(3) 0.07(2) 0.34(3) 0.10(2)
O2 0.115(10) 0.118(10) 0.211(14) -0.016(9) -0.019(9) 0.006(8)
O3 0.123(11) 0.129(10) 0.263(18) 0.028(10) 0.049(10) 0.061(9)
O5 0.091(8) 0.114(9) 0.166(12) 0.019(7) -0.015(6) -0.037(7)
O8 0.28(3) 0.017(6) 0.36(3) 0.000 0.21(3) 0.000
C7 0.066(11) 0.30(3) 0.062(10) -0.016(13) 0.004(7) 0.018(12)
O6 0.084(12) 0.102(12) 0.28(2) 0.000 -0.025(14) 0.000
O4 0.67(7) 0.45(6) 0.128(15) 0.09(2) -0.07(2) -0.27(6)
O7 0.21(3) 0.22(3) 0.18(2) 0.000 -0.06(2) 0.000

loop_
_atom_type_symbol
_atom_type_description
_atom_type_scat_dispersion_real
_atom_type_scat_dispersion_imag
_atom_type_scat_source
C C 0.0033 0.0016 'International Tables Vol C Tables 4.2.6.8 and 6.1.1.4'
H H 0.0000 0.0000 'International Tables Vol C Tables 4.2.6.8 and 6.1.1.4'
N N 0.0061 0.0033 'International Tables Vol C Tables 4.2.6.8 and 6.1.1.4'
O O 0.0106 0.0060 'International Tables Vol C Tables 4.2.6.8 and 6.1.1.4'
Cl Cl 0.1484 0.1585 'International Tables Vol C Tables 4.2.6.8 and 6.1.1.4'
Cu Cu 0.3201 1.2651 'International Tables Vol C Tables 4.2.6.8 and 6.1.1.4'

loop_
_geom_angle_atom_site_label_1
_geom_angle_atom_site_label_2
_geom_angle_atom_site_label_3
_geom_angle
_geom_angle_site_symmetry_1
N2 Cu1 N4 167.9(5) .
N2 Cu1 N1 81.0(4) .
N4 Cu1 N1 103.9(3) .
N2 Cu1 N3 94.5(4) .
N4 Cu1 N3 82.4(4) .
N1 Cu1 N3 169.4(5) .
O2 Cl1 O3 112.4(10) .
O2 Cl1 O1 89.8(13) .
O3 Cl1 O1 112.8(14) .
O2 Cl1 O4 85.3(16) .
O3 Cl1 O4 108(2) .
O1 Cl1 O4 138(3) .
O5 Cl2 O5 122.1(11) 7_575
O5 Cl2 O6 118.9(6) 7_575
O5 Cl2 O6 118.9(6) .
O5 Cl2 O7 93.7(8) 7_575
O5 Cl2 O7 93.7(8) .
O6 Cl2 O7 85.2(15) .
C11 N4 C15 116.1(9) .
C11 N4 Cu1 115.3(7) .
C15 N4 Cu1 127.8(8) .
C5 N1 C1 118.1(9) .
C5 N1 Cu1 114.9(7) .
C1 N1 Cu1 127.0(7) .
C9 N3 C10 123.0(12) .
C9 N3 Cu1 121.3(10) .
C10 N3 Cu1 112.4(8) .
C6 N2 C7 117.7(11) .
C6 N2 Cu1 111.6(8) .
C7 N2 Cu1 122.6(9) .
C3 C4 C5 120.8(11) .
N1 C1 C2 123.6(11) .
N2 C6 C5 106.8(10) .
C1 C2 C3 115.6(11) .
N4 C11 C12 123.7(11) .
N4 C11 C10 114.8(9) .
C12 C11 C10 121.5(11) .
N1 C5 C4 122.1(10) .
N1 C5 C6 115.6(9) .
C4 C5 C6 122.2(10) .
C4 C3 C2 119.6(11) .
C9 C8 C7 125.6(13) .
N3 C10 C11 109.2(9) .
C13 C12 C11 118.3(12) .
N4 C15 C14 123.1(12) .
C13 C14 C15 116.3(12) .
N3 C9 C8 127.4(14) .
C12 C13 C14 122.4(12) .
C8 C7 N2 118.1(14) .

loop_
_geom_bond_atom_site_label_1
_geom_bond_atom_site_label_2
_geom_bond_distance
_geom_bond_site_symmetry_2
Cu1 N2 1.978(10) .
Cu1 N4 1.979(8) .
Cu1 N1 1.988(8) .
Cu1 N3 1.999(10) .
Cl1 O2 1.356(12) .
Cl1 O3 1.383(11) .
Cl1 O1 1.393(14) .
Cl1 O4 1.407(15) .
Cl2 O5 1.371(10) 7_575
Cl2 O5 1.371(10) .
Cl2 O6 1.381(14) .
Cl2 O7 1.456(17) .
N4 C11 1.323(14) .
N4 C15 1.370(14) .
N1 C5 1.315(13) .
N1 C1 1.337(13) .
N3 C9 1.349(17) .
N3 C10 1.412(16) .
N2 C6 1.446(18) .
N2 C7 1.449(15) .
C4 C3 1.279(17) .
C4 C5 1.384(15) .
C1 C2 1.364(14) .
C6 C5 1.540(16) .
C2 C3 1.457(17) .
C11 C12 1.382(15) .
C11 C10 1.552(16) .
C8 C9 1.38(2) .
C8 C7 1.428(19) .
C12 C13 1.34(2) .
C15 C14 1.407(18) .
C14 C13 1.35(2) .
